data_4032011
loop_
_publ_author_name
'Zhang, Xiaoping'
'Clennan, Edward L.'
'Arulsamy, Navamoney'
'Weber, Rachael'
'Weber, Jacob'

_publ_section_title
;
 Synthesis, Structure, and Photochemical Behavior of [5]Heli-viologen
 Isomers.
;
_journal_issue 13
_journal_name_full 'The Journal of organic chemistry'
_journal_page_first 5474
_journal_page_last 5486
_journal_paper_doi 10.1021/acs.joc.6b00835
_journal_volume 81
_journal_year 2016
_chemical_formula_moiety 'C24 H18 N2, 2(B F4), C2 H3 N'
_chemical_formula_sum 'C24 H21 B2 F8 N3'
_chemical_formula_weight 525.06
_space_group_crystal_system monoclinic
_space_group_IT_number 15
_space_group_name_Hall '-C 2yc'
_space_group_name_H-M_alt 'C 1 2/c 1'
_symmetry_space_group_name_Hall '-C 2yc'
_symmetry_space_group_name_H-M 'C 1 2/c 1'
_atom_sites_solution_hydrogens geom
_audit_creation_method SHELXL-2014/7
_cell_angle_alpha 90
_cell_angle_beta 115.335(1)
_cell_angle_gamma 90
_cell_formula_units_Z 8
_cell_length_a 22.7449(6)
_cell_length_b 19.7482(6)
_cell_length_c 11.4956(3)
_cell_measurement_reflns_used 8726
_cell_measurement_temperature 150(2)
_cell_measurement_theta_max 34.77
_cell_measurement_theta_min 2.75
_cell_volume 4666.9(2)
_computing_cell_refinement 'Bruker SAINT'
_computing_data_collection 'Bruker APEX2'
_computing_data_reduction 'Bruker SAINT'
_computing_molecular_graphics 'Bruker SHELXTL'
_computing_publication_material 'Bruker SHELXTL'
_computing_structure_refinement 'SHELXL-2014/7 (Sheldrick, 2014)'
_computing_structure_solution 'SHELXS-97 (Sheldrick 2008)'
_diffrn_ambient_temperature 150(2)
_diffrn_measured_fraction_theta_full 0.996
_diffrn_measured_fraction_theta_max 0.998
_diffrn_measurement_device_type 'Bruker APEX-II CCD'
_diffrn_measurement_method '\f and \w scans'
_diffrn_radiation_type MoK\a
_diffrn_radiation_wavelength 0.71073
_diffrn_reflns_av_R_equivalents 0.0333
_diffrn_reflns_av_unetI/netI 0.0296
_diffrn_reflns_Laue_measured_fraction_full 0.996
_diffrn_reflns_Laue_measured_fraction_max 0.998
_diffrn_reflns_limit_h_max 35
_diffrn_reflns_limit_h_min -35
_diffrn_reflns_limit_k_max 30
_diffrn_reflns_limit_k_min -30
_diffrn_reflns_limit_l_max 17
_diffrn_reflns_limit_l_min -17
_diffrn_reflns_number 39271
_diffrn_reflns_point_group_measured_fraction_full 0.996
_diffrn_reflns_point_group_measured_fraction_max 0.998
_diffrn_reflns_theta_full 25.242
_diffrn_reflns_theta_max 33.727
_diffrn_reflns_theta_min 2.055
_exptl_absorpt_coefficient_mu 0.133
_exptl_absorpt_correction_T_max 0.7469
_exptl_absorpt_correction_T_min 0.7058
_exptl_absorpt_correction_type multi-scan
_exptl_absorpt_process_details 'Bruker SAINT'
_exptl_crystal_colour yellow
_exptl_crystal_density_diffrn 1.495
_exptl_crystal_description rectangular
_exptl_crystal_F_000 2144
_exptl_crystal_size_max 0.471
_exptl_crystal_size_mid 0.232
_exptl_crystal_size_min 0.210
_refine_diff_density_max 0.952
_refine_diff_density_min -0.503
_refine_diff_density_rms 0.096
_refine_ls_extinction_method none
_refine_ls_goodness_of_fit_ref 1.036
_refine_ls_hydrogen_treatment constr
_refine_ls_matrix_type full
_refine_ls_number_parameters 388
_refine_ls_number_reflns 9306
_refine_ls_number_restraints 0
_refine_ls_restrained_S_all 1.036
_refine_ls_R_factor_all 0.0989
_refine_ls_R_factor_gt 0.0745
_refine_ls_shift/su_max 0.000
_refine_ls_shift/su_mean 0.000
_refine_ls_structure_factor_coef Fsqd
_refine_ls_weighting_details 'w=1/[\s^2^(Fo^2^)+(0.1517P)^2^+2.6571P] where P=(Fo^2^+2Fc^2^)/3'
_refine_ls_weighting_scheme calc
_refine_ls_wR_factor_gt 0.2156
_refine_ls_wR_factor_ref 0.2443
_reflns_Friedel_coverage 0.000
_reflns_number_gt 6598
_reflns_number_total 9306
_reflns_threshold_expression 'I > 2\s(I)'
_cod_data_source_file jo6b00835_si_002.cif
_cod_data_source_block xz03a
_cod_database_code 4032011
_shelx_shelxl_version_number 2014/7
_shelx_space_group_comment
; 
The symmetry employed for this shelxl refinement is uniquely defined 
by the following loop, which should always be used as a source of 
symmetry information in preference to the above space-group names. 
They are only intended as comments. 
;
_shelx_estimated_absorpt_t_min 0.935
_shelx_estimated_absorpt_t_max 0.973

loop_
_space_group_symop_operation_xyz
'x, y, z'
'-x, y, -z+1/2'
'x+1/2, y+1/2, z'
'-x+1/2, y+1/2, -z+1/2'
'-x, -y, -z'
'x, -y, z-1/2'
'-x+1/2, -y+1/2, -z'
'x+1/2, -y+1/2, z-1/2'

loop_
_atom_site_label
_atom_site_type_symbol
_atom_site_fract_x
_atom_site_fract_y
_atom_site_fract_z
_atom_site_U_iso_or_equiv
_atom_site_adp_type
_atom_site_occupancy
_atom_site_site_symmetry_order
_atom_site_calc_flag
_atom_site_refinement_flags_posn
_atom_site_refinement_flags_adp
_atom_site_refinement_flags_occupancy
_atom_site_disorder_assembly
_atom_site_disorder_group
C1 C 0.66450(7) 0.13857(7) 0.82249(13) 0.0238(3) Uani 1 1 d . . . . .
H1A H 0.6770 0.1626 0.9011 0.029 Uiso 1 1 calc R U . . .
C2 C 0.68501(8) 0.07367(8) 0.82384(14) 0.0273(3) Uani 1 1 d . . . . .
H2A H 0.7129 0.0532 0.9032 0.033 Uiso 1 1 calc R U . . .
N1 N 0.66580(7) 0.03770(7) 0.71176(13) 0.0276(3) Uani 1 1 d . . . . .
C3 C 0.68646(11) -0.03367(9) 0.71754(19) 0.0397(4) Uani 1 1 d . . . . .
H3A H 0.7112 -0.0471 0.8076 0.060 Uiso 1 1 calc R U . . .
H3B H 0.6480 -0.0627 0.6773 0.060 Uiso 1 1 calc R U . . .
H3C H 0.7139 -0.0386 0.6715 0.060 Uiso 1 1 calc R U . . .
C4 C 0.63161(8) 0.06640(8) 0.59903(14) 0.0264(3) Uani 1 1 d . . . . .
H4A H 0.6195 0.0404 0.5227 0.032 Uiso 1 1 calc R U . . .
C5 C 0.61292(7) 0.13461(7) 0.59016(12) 0.0229(2) Uani 1 1 d . . . . .
C6 C 0.58797(8) 0.16702(8) 0.46750(13) 0.0263(3) Uani 1 1 d . . . . .
H6A H 0.5767 0.1413 0.3911 0.032 Uiso 1 1 calc R U . . .
C7 C 0.58072(7) 0.23507(8) 0.46212(12) 0.0254(3) Uani 1 1 d . . . . .
H7A H 0.5702 0.2584 0.3834 0.030 Uiso 1 1 calc R U . . .
C8 C 0.58891(7) 0.27183(7) 0.57516(12) 0.0224(2) Uani 1 1 d . . . . .
C9 C 0.58737(7) 0.34296(8) 0.56951(13) 0.0258(3) Uani 1 1 d . . . . .
H9A H 0.5792 0.3649 0.4905 0.031 Uiso 1 1 calc R U . . .
N2 N 0.59702(7) 0.37984(7) 0.67152(12) 0.0274(3) Uani 1 1 d . . . . .
C10 C 0.60330(13) 0.45436(9) 0.6626(2) 0.0446(5) Uani 1 1 d . . . . .
H10A H 0.6103 0.4754 0.7447 0.067 Uiso 1 1 calc R U . . .
H10B H 0.6404 0.4644 0.6432 0.067 Uiso 1 1 calc R U . . .
H10C H 0.5634 0.4724 0.5940 0.067 Uiso 1 1 calc R U . . .
C11 C 0.59990(7) 0.35073(7) 0.78417(13) 0.0252(3) Uani 1 1 d . . . . .
C12 C 0.60642(10) 0.39382(9) 0.88786(16) 0.0336(3) Uani 1 1 d . . . . .
H12A H 0.6104 0.4414 0.8813 0.040 Uiso 1 1 calc R U . . .
C13 C 0.60686(9) 0.36619(9) 0.99695(15) 0.0338(3) Uani 1 1 d . . . . .
H13A H 0.6152 0.3943 1.0694 0.041 Uiso 1 1 calc R U . . .
C14 C 0.59504(7) 0.29583(8) 1.00409(14) 0.0266(3) Uani 1 1 d . . . . .
C15 C 0.58786(8) 0.27008(9) 1.11214(14) 0.0308(3) Uani 1 1 d . . . . .
H15A H 0.5947 0.2989 1.1830 0.037 Uiso 1 1 calc R U . . .
C16 C 0.57107(8) 0.20376(9) 1.11488(15) 0.0322(3) Uani 1 1 d . . . . .
H16A H 0.5679 0.1862 1.1889 0.039 Uiso 1 1 calc R U . . .
C17 C 0.55856(7) 0.16143(9) 1.00843(14) 0.0280(3) Uani 1 1 d . . . . .
H17A H 0.5446 0.1161 1.0089 0.034 Uiso 1 1 calc R U . . .
C18 C 0.56645(7) 0.18535(8) 0.90353(13) 0.0241(3) Uani 1 1 d . . . . .
H18A H 0.5575 0.1564 0.8319 0.029 Uiso 1 1 calc R U . . .
C19 C 0.58770(6) 0.25227(8) 0.90073(12) 0.0226(2) Uani 1 1 d . . . . .
C20 C 0.59727(6) 0.27962(7) 0.79296(12) 0.0218(2) Uani 1 1 d . . . . .
C21 C 0.60218(6) 0.23972(7) 0.69313(12) 0.0205(2) Uani 1 1 d . . . . .
C22 C 0.62454(7) 0.17044(7) 0.70439(12) 0.0212(2) Uani 1 1 d . . . . .
B1 B 0.28317(10) 0.41301(10) 0.06811(19) 0.0342(4) Uani 1 1 d . . . . .
F1 F 0.21925(6) 0.39426(8) -0.00958(12) 0.0499(3) Uani 1 1 d . . . . .
F2 F 0.29112(8) 0.41718(9) 0.19493(13) 0.0591(4) Uani 1 1 d . . . . .
F3 F 0.32436(8) 0.36282(8) 0.06184(17) 0.0613(4) Uani 1 1 d . . . . .
F4 F 0.29730(8) 0.47394(8) 0.02907(16) 0.0688(5) Uani 1 1 d . . . . .
B2 B 0.0000 0.50976(15) 0.2500 0.0372(6) Uani 1 2 d S T P . .
F5 F 0.0286(6) 0.5612(4) 0.2171(9) 0.074(3) Uani 0.4 1 d . . P A 1
F6 F 0.0468(3) 0.4729(3) 0.3356(6) 0.0674(17) Uani 0.4 1 d . . P A 1
F5A F 0.0638(3) 0.5074(8) 0.3174(11) 0.122(5) Uani 0.3 1 d . . P A 2
F6A F -0.0212(5) 0.4517(3) 0.2959(11) 0.110(3) Uani 0.3 1 d . . P A 2
F5C F 0.0256(6) 0.5512(7) 0.1814(12) 0.080(4) Uani 0.3 1 d . . P A 3
F6C F 0.0206(7) 0.4964(7) 0.3734(7) 0.133(5) Uani 0.3 1 d . . P A 3
B3 B 0.5000 0.41754(15) 0.2500 0.0431(7) Uani 1 2 d S T P . .
F7 F 0.5000 0.35095(10) 0.2500 0.0785(8) Uani 1 2 d S T P B .
F8 F 0.4642(2) 0.4555(2) 0.1551(4) 0.0465(10) Uani 0.5 1 d . . P B -1
F8A F 0.4654(2) 0.41675(17) 0.3414(4) 0.0793(12) Uani 0.5 1 d . . P B -1
F9 F 0.5567(2) 0.4463(3) 0.3332(6) 0.082(2) Uani 0.5 1 d . . P B -1
N3 N 0.25435(9) 0.17099(11) 0.35254(18) 0.0468(4) Uani 1 1 d . . . . .
C23 C 0.25682(8) 0.20250(9) 0.27138(16) 0.0336(3) Uani 1 1 d . . . . .
C24 C 0.25980(9) 0.24255(11) 0.16848(18) 0.0405(4) Uani 1 1 d . . . . .
H24A H 0.2717 0.2892 0.1980 0.061 Uiso 1 1 calc R U . . .
H24B H 0.2172 0.2422 0.0942 0.061 Uiso 1 1 calc R U . . .
H24C H 0.2925 0.2234 0.1436 0.061 Uiso 1 1 calc R U . . .

loop_
_atom_site_aniso_label
_atom_site_aniso_U_11
_atom_site_aniso_U_22
_atom_site_aniso_U_33
_atom_site_aniso_U_23
_atom_site_aniso_U_13
_atom_site_aniso_U_12
C1 0.0279(6) 0.0240(6) 0.0207(5) 0.0015(5) 0.0116(4) 0.0024(5)
C2 0.0328(6) 0.0252(7) 0.0254(6) 0.0037(5) 0.0139(5) 0.0045(5)
N1 0.0358(6) 0.0208(5) 0.0305(6) 0.0022(4) 0.0182(5) 0.0035(5)
C3 0.0570(11) 0.0218(7) 0.0436(9) 0.0036(6) 0.0245(8) 0.0095(7)
C4 0.0347(7) 0.0220(6) 0.0268(6) -0.0019(5) 0.0172(5) 0.0005(5)
C5 0.0282(6) 0.0218(6) 0.0207(5) -0.0016(4) 0.0123(4) 0.0007(5)
C6 0.0354(7) 0.0255(7) 0.0188(5) -0.0020(5) 0.0123(5) 0.0023(5)
C7 0.0335(6) 0.0261(7) 0.0178(5) 0.0008(5) 0.0122(5) 0.0019(5)
C8 0.0272(6) 0.0219(6) 0.0196(5) 0.0001(4) 0.0116(4) 0.0017(5)
C9 0.0335(6) 0.0218(6) 0.0237(5) 0.0028(5) 0.0137(5) 0.0033(5)
N2 0.0389(6) 0.0196(5) 0.0273(5) 0.0006(4) 0.0177(5) 0.0015(5)
C10 0.0812(15) 0.0196(7) 0.0421(9) 0.0008(6) 0.0350(10) -0.0011(8)
C11 0.0338(6) 0.0210(6) 0.0247(6) -0.0016(5) 0.0162(5) 0.0007(5)
C12 0.0511(9) 0.0233(7) 0.0329(7) -0.0052(6) 0.0241(7) -0.0004(6)
C13 0.0476(9) 0.0309(8) 0.0280(6) -0.0084(6) 0.0209(6) 0.0000(7)
C14 0.0305(6) 0.0295(7) 0.0231(5) -0.0022(5) 0.0145(5) 0.0031(5)
C15 0.0363(7) 0.0382(8) 0.0227(6) -0.0013(6) 0.0172(5) 0.0048(6)
C16 0.0368(7) 0.0421(9) 0.0239(6) 0.0042(6) 0.0189(6) 0.0036(6)
C17 0.0304(6) 0.0324(7) 0.0254(6) 0.0040(5) 0.0158(5) 0.0008(6)
C18 0.0252(5) 0.0272(7) 0.0215(5) 0.0015(5) 0.0115(4) 0.0004(5)
C19 0.0249(5) 0.0254(6) 0.0192(5) -0.0010(4) 0.0111(4) 0.0005(5)
C20 0.0258(5) 0.0219(6) 0.0193(5) -0.0017(4) 0.0112(4) 0.0006(5)
C21 0.0245(5) 0.0200(6) 0.0180(5) -0.0012(4) 0.0101(4) -0.0008(4)
C22 0.0262(5) 0.0205(6) 0.0191(5) 0.0002(4) 0.0118(4) 0.0007(5)
B1 0.0376(8) 0.0307(9) 0.0366(8) 0.0000(7) 0.0181(7) -0.0015(7)
F1 0.0393(6) 0.0646(8) 0.0466(6) -0.0025(6) 0.0191(5) -0.0113(6)
F2 0.0654(9) 0.0754(10) 0.0397(6) -0.0047(6) 0.0253(6) -0.0011(7)
F3 0.0599(8) 0.0521(8) 0.0863(10) -0.0116(7) 0.0451(8) 0.0030(7)
F4 0.0620(8) 0.0479(8) 0.0706(9) 0.0254(7) 0.0038(7) -0.0145(7)
B2 0.0452(14) 0.0287(12) 0.0314(11) 0.000 0.0105(10) 0.000
F5 0.118(6) 0.043(2) 0.060(4) -0.003(2) 0.036(3) -0.040(3)
F6 0.071(3) 0.040(2) 0.063(3) 0.023(2) 0.002(3) 0.022(2)
F5A 0.047(3) 0.204(11) 0.109(7) -0.104(8) 0.029(4) -0.012(5)
F6A 0.143(8) 0.043(3) 0.168(9) 0.018(4) 0.091(7) 0.000(4)
F5C 0.081(6) 0.096(9) 0.089(8) 0.053(7) 0.061(6) 0.019(6)
F6C 0.174(11) 0.133(10) 0.035(3) 0.028(4) -0.009(5) -0.052(9)
B3 0.0375(13) 0.0246(12) 0.0518(16) 0.000 0.0045(12) 0.000
F7 0.0820(16) 0.0274(9) 0.0915(17) 0.000 0.0041(13) 0.000
F8 0.050(2) 0.0324(13) 0.0360(13) 0.0116(11) -0.0012(14) 0.0052(15)
F8A 0.116(3) 0.0603(18) 0.111(3) 0.0320(19) 0.096(3) 0.0358(19)
F9 0.060(3) 0.070(3) 0.069(3) 0.043(2) -0.019(2) -0.036(2)
N3 0.0443(8) 0.0542(10) 0.0438(8) 0.0138(8) 0.0208(7) 0.0077(8)
C23 0.0306(7) 0.0348(8) 0.0338(7) 0.0025(6) 0.0123(6) 0.0027(6)
C24 0.0376(8) 0.0461(10) 0.0361(8) 0.0097(7) 0.0140(7) -0.0004(7)

loop_
_atom_type_symbol
_atom_type_description
_atom_type_scat_dispersion_real
_atom_type_scat_dispersion_imag
_atom_type_scat_source
C C 0.0033 0.0016 'International Tables Vol C Tables 4.2.6.8 and 6.1.1.4'
H H 0.0000 0.0000 'International Tables Vol C Tables 4.2.6.8 and 6.1.1.4'
N N 0.0061 0.0033 'International Tables Vol C Tables 4.2.6.8 and 6.1.1.4'
B B 0.0013 0.0007 'International Tables Vol C Tables 4.2.6.8 and 6.1.1.4'
F F 0.0171 0.0103 'International Tables Vol C Tables 4.2.6.8 and 6.1.1.4'

loop_
_geom_angle_atom_site_label_1
_geom_angle_atom_site_label_2
_geom_angle_atom_site_label_3
_geom_angle
_geom_angle_site_symmetry_1
_geom_angle_site_symmetry_3
C2 C1 C22 120.33(13) . .
C2 C1 H1A 119.8 . .
C22 C1 H1A 119.8 . .
C1 C2 N1 120.53(13) . .
C1 C2 H2A 119.7 . .
N1 C2 H2A 119.7 . .
C4 N1 C2 121.19(13) . .
C4 N1 C3 119.72(14) . .
C2 N1 C3 119.03(13) . .
N1 C3 H3A 109.5 . .
N1 C3 H3B 109.5 . .
H3A C3 H3B 109.5 . .
N1 C3 H3C 109.5 . .
H3A C3 H3C 109.5 . .
H3B C3 H3C 109.5 . .
N1 C4 C5 121.09(13) . .
N1 C4 H4A 119.5 . .
C5 C4 H4A 119.5 . .
C4 C5 C22 118.86(12) . .
C4 C5 C6 118.86(12) . .
C22 C5 C6 122.06(13) . .
C7 C6 C5 118.70(12) . .
C7 C6 H6A 120.6 . .
C5 C6 H6A 120.6 . .
C6 C7 C8 119.83(12) . .
C6 C7 H7A 120.1 . .
C8 C7 H7A 120.1 . .
C9 C8 C21 119.05(12) . .
C9 C8 C7 118.32(12) . .
C21 C8 C7 122.52(13) . .
N2 C9 C8 121.34(12) . .
N2 C9 H9A 119.3 . .
C8 C9 H9A 119.3 . .
C9 N2 C11 121.56(13) . .
C9 N2 C10 118.06(13) . .
C11 N2 C10 120.37(13) . .
N2 C10 H10A 109.5 . .
N2 C10 H10B 109.5 . .
H10A C10 H10B 109.5 . .
N2 C10 H10C 109.5 . .
H10A C10 H10C 109.5 . .
H10B C10 H10C 109.5 . .
N2 C11 C20 119.40(12) . .
N2 C11 C12 118.66(13) . .
C20 C11 C12 121.93(13) . .
C13 C12 C11 119.28(15) . .
C13 C12 H12A 120.4 . .
C11 C12 H12A 120.4 . .
C12 C13 C14 121.07(14) . .
C12 C13 H13A 119.5 . .
C14 C13 H13A 119.5 . .
C15 C14 C19 120.08(14) . .
C15 C14 C13 119.79(14) . .
C19 C14 C13 120.07(13) . .
C16 C15 C14 120.16(14) . .
C16 C15 H15A 119.9 . .
C14 C15 H15A 119.9 . .
C15 C16 C17 120.21(14) . .
C15 C16 H16A 119.9 . .
C17 C16 H16A 119.9 . .
C18 C17 C16 120.30(15) . .
C18 C17 H17A 119.9 . .
C16 C17 H17A 119.9 . .
C17 C18 C19 121.02(13) . .
C17 C18 H18A 119.5 . .
C19 C18 H18A 119.5 . .
C18 C19 C14 117.86(12) . .
C18 C19 C20 123.08(12) . .
C14 C19 C20 118.87(13) . .
C11 C20 C21 117.97(12) . .
C11 C20 C19 117.27(12) . .
C21 C20 C19 124.73(13) . .
C8 C21 C20 117.70(12) . .
C8 C21 C22 115.77(11) . .
C20 C21 C22 126.34(11) . .
C5 C22 C1 117.12(12) . .
C5 C22 C21 118.14(11) . .
C1 C22 C21 124.24(12) . .
F4 B1 F3 110.64(17) . .
F4 B1 F1 110.53(17) . .
F3 B1 F1 108.65(16) . .
F4 B1 F2 110.34(18) . .
F3 B1 F2 107.97(17) . .
F1 B1 F2 108.63(16) . .
F6C B2 F6C 156.8(13) . 2
F6 B2 F6 112.9(6) 2 .
F5A B2 F5A 176.0(14) . 2
F6 B2 F5 107.1(6) 2 2
F6 B2 F5 122.7(5) . 2
F6 B2 F5 122.7(5) 2 .
F6 B2 F5 107.1(6) . .
F5 B2 F5 81.8(9) 2 .
F6C B2 F5C 63.9(9) . 2
F6C B2 F5C 132.2(7) 2 2
F6C B2 F5C 132.2(7) . .
F6C B2 F5C 63.9(9) 2 .
F5C B2 F5C 109.7(11) 2 .
F5A B2 F6A 74.3(6) . 2
F5A B2 F6A 102.4(9) 2 2
F5A B2 F6A 102.4(9) . .
F5A B2 F6A 74.3(6) 2 .
F6A B2 F6A 73.3(7) 2 .
B2 F5 F5 49.1(5) . 2
B2 F5A F6A 55.8(5) . 2
B2 F6A F5A 49.9(4) . 2
B2 F6A F6A 53.4(4) . 2
F5A F6A F6A 79.0(8) 2 2
B2 F5C F6C 54.5(6) . 2
B2 F6C F5C 61.6(6) . 2
F8 B3 F7 125.7(2) . .
F8 B3 F9 114.8(3) . .
F7 B3 F9 114.7(3) . .
F8 B3 F8A 105.0(3) . .
F7 B3 F8A 89.43(16) . .
F9 B3 F8A 97.5(3) . .
N3 C23 C24 179.8(2) . .
C23 C24 H24A 109.5 . .
C23 C24 H24B 109.5 . .
H24A C24 H24B 109.5 . .
C23 C24 H24C 109.5 . .
H24A C24 H24C 109.5 . .
H24B C24 H24C 109.5 . .

loop_
_geom_bond_atom_site_label_1
_geom_bond_atom_site_label_2
_geom_bond_distance
_geom_bond_site_symmetry_2
C1 C2 1.362(2) .
C1 C22 1.4175(18) .
C1 H1A 0.9500 .
C2 N1 1.369(2) .
C2 H2A 0.9500 .
N1 C4 1.320(2) .
N1 C3 1.478(2) .
C3 H3A 0.9800 .
C3 H3B 0.9800 .
C3 H3C 0.9800 .
C4 C5 1.403(2) .
C4 H4A 0.9500 .
C5 C22 1.4136(18) .
C5 C6 1.4266(19) .
C6 C7 1.352(2) .
C6 H6A 0.9500 .
C7 C8 1.4295(18) .
C7 H7A 0.9500 .
C8 C9 1.406(2) .
C8 C21 1.4079(18) .
C9 N2 1.3167(19) .
C9 H9A 0.9500 .
N2 C11 1.3926(18) .
N2 C10 1.486(2) .
C10 H10A 0.9800 .
C10 H10B 0.9800 .
C10 H10C 0.9800 .
C11 C20 1.411(2) .
C11 C12 1.420(2) .
C12 C13 1.364(2) .
C12 H12A 0.9500 .
C13 C14 1.424(2) .
C13 H13A 0.9500 .
C14 C15 1.415(2) .
C14 C19 1.4177(19) .
C15 C16 1.368(3) .
C15 H15A 0.9500 .
C16 C17 1.407(2) .
C16 H16A 0.9500 .
C17 C18 1.3765(19) .
C17 H17A 0.9500 .
C18 C19 1.412(2) .
C18 H18A 0.9500 .
C19 C20 1.4507(18) .
C20 C21 1.4353(18) .
C21 C22 1.4459(19) .
B1 F4 1.370(2) .
B1 F3 1.387(2) .
B1 F1 1.392(2) .
B1 F2 1.393(2) .
B2 F6C 1.316(7) .
B2 F6C 1.316(7) 2
B2 F6 1.316(4) 2
B2 F6 1.316(4) .
B2 F5A 1.321(7) .
B2 F5A 1.321(7) 2
B2 F5 1.345(8) 2
B2 F5 1.345(8) .
B2 F5C 1.422(11) 2
B2 F5C 1.422(11) .
B2 F6A 1.429(7) 2
B2 F6A 1.429(7) .
F5 F5 1.76(2) 2
F5A F6A 1.663(12) 2
F6A F5A 1.663(12) 2
F6A F6A 1.706(18) 2
F5C F6C 1.45(2) 2
F6C F5C 1.45(2) 2
B3 F8 1.286(4) .
B3 F7 1.315(3) .
B3 F9 1.358(5) .
B3 F8A 1.560(3) .
N3 C23 1.143(2) .
C23 C24 1.449(2) .
C24 H24A 0.9800 .
C24 H24B 0.9800 .
C24 H24C 0.9800 .

loop_
_geom_torsion_atom_site_label_1
_geom_torsion_atom_site_label_2
_geom_torsion_atom_site_label_3
_geom_torsion_atom_site_label_4
_geom_torsion
C19 C20 C21 C22 -26.8(2)
C11 C20 C21 C22 155.25(13)
C5 C22 C21 C20 166.46(13)
